data_1000229
loop_
_publ_author_name
'Ouili, Z'
'Leblanc, A'
'Colombet, P'

_publ_section_title
;
Crystal structure of a new Lamellar compound Ag~.5~ In~.5~ P S~3~
;
_journal_coden_ASTM JSSCBI
_journal_name_full 'Journal of Solid State Chemistry'
_journal_page_first 86
_journal_page_last 94
_journal_paper_doi 10.1016/0022-4596(87)90223-4
_journal_volume 66
_journal_year 1987
_chemical_formula_structural 'Ag.5 In.5 P S3'
_chemical_formula_sum 'Ag0.5 In0.5 P S3'
_chemical_name_systematic
;
Silver indium phosphorus sulfide (.5/.5/1/3)
;
_space_group_IT_number 163
_symmetry_cell_setting trigonal
_symmetry_Int_Tables_number 163
_symmetry_space_group_name_Hall '-P 3 2c'
_symmetry_space_group_name_H-M 'P -3 1 c'
_cell_angle_alpha 90
_cell_angle_beta 90
_cell_angle_gamma 120
_cell_formula_units_Z 4
_cell_length_a 6.182(2)
_cell_length_b 6.182(2)
_cell_length_c 12.957(2)
_cell_volume 428.8
_refine_ls_R_factor_all 0.028
_cod_original_formula_sum 'Ag.5 In.5 P S3'
_cod_database_code 1000229

loop_
_symmetry_equiv_pos_as_xyz
x,y,z
-y,x-y,z
y-x,-x,z
y,x,1/2+z
-x,y-x,1/2+z
x-y,-y,1/2+z
-x,-y,-z
y,y-x,-z
x-y,x,-z
-y,-x,1/2-z
x,x-y,1/2-z
y-x,y,1/2-z

loop_
_atom_site_aniso_label
_atom_site_aniso_U_11
_atom_site_aniso_U_12
_atom_site_aniso_U_13
_atom_site_aniso_U_22
_atom_site_aniso_U_23
_atom_site_aniso_U_33
Ag1 0.0214(2) 0.0107 0. 0.0214 0. 0.111(1)
In1 0.0101(1) 0.005 0. 0.0101 0. 0.0238(3)
P1 0.0087(3) 0.00435 0. 0.0087 0. 0.0146(7)
S1 0.0188(3) 0.0084(2) 0.0032(3) 0.0119(2) -0.0006(3) 0.0205(3)

loop_
_atom_site_label
_atom_site_type_symbol
_atom_site_symmetry_multiplicity
_atom_site_Wyckoff_symbol
_atom_site_fract_x
_atom_site_fract_y
_atom_site_fract_z
_atom_site_occupancy
_atom_site_attached_hydrogens
_atom_site_calc_flag
Ag1 Ag1+ 2 d 0.6667 0.3333 0.25 1. 0 d
In1 In3+ 2 a 0. 0. 0.25 1. 0 d
P1 P4+ 4 f 0.3333 0.6667 0.1641(1) 1. 0 d
S1 S2- 12 i 0.3145(1) 0.3428(1) 0.11973(6) 1. 0 d

loop_
_atom_type_symbol
_atom_type_oxidation_number
Ag1+ 1.000
In3+ 3.000
P4+ 4.000
S2- -2.000
